data_4062048
loop_
_publ_author_name
'Du, Shaowu'
'Kautz, Jason A.'
'McGrath, Thomas D.'
'Stone, F. Gordon A.'

_publ_section_title
;
Synthesis and Structure of the Novel Eleven-Vertex Dianion
[1,1,1-(CO)~3~-2-Ph-closo-1,2-ReCB~9~H~9~]^2-^ and its Reactivity
Towards Cationic Transition-Metal Fragments
;
_journal_name_full Organometallics
_journal_year 2003
_chemical_formula_sum 'C54.13 H64.25 B9 Cl0.25 N2 O3 P2 Re'
_chemical_formula_weight 1145.12
_space_group_IT_number 14
_symmetry_cell_setting monoclinic
_symmetry_space_group_name_Hall '-P 2yn'
_symmetry_space_group_name_H-M 'P 1 21/n 1'
_cell_angle_alpha 90.00
_cell_angle_beta 95.994(9)
_cell_angle_gamma 90.00
_cell_formula_units_Z 4
_cell_length_a 11.5104(10)
_cell_length_b 36.2945(19)
_cell_length_c 13.8821(13)
_cell_measurement_temperature 293(2)
_cell_volume 5767.7(8)
_diffrn_ambient_temperature 293(2)
_exptl_crystal_density_diffrn 1.319
_cod_depositor_comments
;
The following automatic conversions were performed:
'_symmetry_cell_setting' value 'Monoclinic' changed to 'monoclinic'
according to '/home/saulius/struct/CIF-dictionaries/cif_core.dic'
dictionary named 'cif_core.dic' version 2.4.1 from 2010-06-29.

Automatic conversion script
Id: cif_fix_enum 1527 2010-12-29 10:47:43Z saulius 
;
_cod_original_sg_symbol_H-M 'P 21/n'
_cod_database_code 4062048

loop_
_symmetry_equiv_pos_as_xyz
'x, y, z'
'-x+1/2, y+1/2, -z+1/2'
'-x, -y, -z'
'x-1/2, -y-1/2, z-1/2'

loop_
_atom_site_label
_atom_site_type_symbol
_atom_site_fract_x
_atom_site_fract_y
_atom_site_fract_z
_atom_site_U_iso_or_equiv
_atom_site_adp_type
_atom_site_occupancy
_atom_site_calc_flag
_atom_site_refinement_flags
_atom_site_disorder_assembly
_atom_site_disorder_group
Re Re 0.50272(3) 0.154266(11) 0.23197(3) 0.04198(14) Uani 1 d . . .
C1 C 0.3267(7) 0.1782(2) 0.2438(6) 0.036(2) Uani 1 d . . .
B2 B 0.3300(9) 0.1485(3) 0.3291(7) 0.041(3) Uani 1 d . . .
H2 H 0.2687 0.1252 0.3197 0.049 Uiso 1 calc R . .
B3 B 0.4748(11) 0.1395(4) 0.4033(8) 0.061(4) Uani 1 d . . .
H3 H 0.4873 0.1115 0.4333 0.074 Uiso 1 calc R . .
B4 B 0.5980(11) 0.1628(4) 0.3768(8) 0.070(4) Uani 1 d . . .
H4 H 0.6894 0.1535 0.3854 0.084 Uiso 1 calc R . .
B5 B 0.5475(10) 0.2048(4) 0.3501(9) 0.061(4) Uani 1 d . . .
H5 H 0.6143 0.2257 0.3402 0.074 Uiso 1 calc R . .
B6 B 0.4041(11) 0.2126(3) 0.2768(8) 0.054(3) Uani 1 d . . .
H6 H 0.3978 0.2370 0.2294 0.065 Uiso 1 calc R . .
B7 B 0.2940(10) 0.1950(3) 0.3488(8) 0.045(3) Uani 1 d . . .
H7 H 0.2080 0.2067 0.3595 0.054 Uiso 1 calc R . .
B8 B 0.5172(10) 0.1828(4) 0.4594(8) 0.057(4) Uani 1 d . . .
H8 H 0.5583 0.1876 0.5335 0.069 Uiso 1 calc R . .
B9 B 0.4199(10) 0.2150(3) 0.4068(8) 0.054(3) Uani 1 d . . .
H9 H 0.4119 0.2414 0.4442 0.065 Uiso 1 calc R . .
B10 B 0.3686(9) 0.1706(3) 0.4420(7) 0.044(3) Uani 1 d . . .
H10 H 0.3229 0.1639 0.5054 0.052 Uiso 1 calc R . .
C2 C 0.4391(10) 0.1106(3) 0.1695(8) 0.065(3) Uani 1 d . . .
O2 O 0.4027(9) 0.0840(3) 0.1333(6) 0.111(3) Uani 1 d . . .
C3 C 0.6567(10) 0.1363(2) 0.2233(6) 0.047(3) Uani 1 d . . .
O3 O 0.7517(7) 0.1256(2) 0.2170(5) 0.070(2) Uani 1 d . . .
C4 C 0.5083(8) 0.1793(3) 0.1099(8) 0.053(3) Uani 1 d . . .
O4 O 0.5130(7) 0.1943(2) 0.0368(5) 0.082(3) Uani 1 d . . .
C5 C 0.2381(9) 0.1794(3) 0.1575(7) 0.057(3) Uani 1 d . . .
C6 C 0.2293(9) 0.2086(4) 0.0949(7) 0.072(3) Uani 1 d . . .
H6A H 0.2801 0.2283 0.1071 0.087 Uiso 1 calc R . .
C7 C 0.1480(13) 0.2099(5) 0.0140(9) 0.101(5) Uani 1 d . . .
H7A H 0.1435 0.2304 -0.0264 0.121 Uiso 1 calc R . .
C8 C 0.0775(16) 0.1819(6) -0.0048(13) 0.136(8) Uani 1 d . . .
H8A H 0.0248 0.1823 -0.0603 0.163 Uiso 1 calc R . .
C9 C 0.080(2) 0.1519(5) 0.0559(17) 0.230(15) Uani 1 d . . .
H9A H 0.0262 0.1328 0.0445 0.275 Uiso 1 calc R . .
C10 C 0.1636(14) 0.1510(4) 0.1342(12) 0.137(7) Uani 1 d . . .
H10A H 0.1694 0.1301 0.1729 0.164 Uiso 1 calc R . .
P1 P 0.9446(2) 0.05882(7) 0.78035(17) 0.0444(6) Uani 1 d . . .
C11 C 1.2750(9) 0.0891(2) 0.7373(7) 0.051(3) Uani 1 d . . .
C12 C 1.3737(10) 0.0957(3) 0.6926(9) 0.076(3) Uani 1 d . . .
H12A H 1.3804 0.0860 0.6314 0.091 Uiso 1 calc R . .
C13 C 1.4635(11) 0.1169(4) 0.7379(13) 0.098(5) Uani 1 d . . .
H13A H 1.5304 0.1218 0.7079 0.118 Uiso 1 calc R . .
C14 C 1.4503(14) 0.1305(4) 0.8294(14) 0.110(6) Uani 1 d . . .
H14A H 1.5116 0.1437 0.8617 0.132 Uiso 1 calc R . .
C15 C 1.3514(16) 0.1253(4) 0.8744(10) 0.102(5) Uani 1 d . . .
H15A H 1.3437 0.1357 0.9346 0.123 Uiso 1 calc R . .
C16 C 1.2629(11) 0.1041(3) 0.8270(8) 0.079(4) Uani 1 d . . .
H16A H 1.1948 0.0999 0.8560 0.094 Uiso 1 calc R . .
C21 C 1.2355(8) 0.0168(2) 0.6577(6) 0.042(2) Uani 1 d . . .
C22 C 1.2590(9) -0.0088(3) 0.7308(7) 0.055(3) Uani 1 d . . .
H22A H 1.2316 -0.0050 0.7907 0.066 Uiso 1 calc R . .
C23 C 1.3235(10) -0.0404(3) 0.7153(10) 0.074(3) Uani 1 d . . .
H23A H 1.3392 -0.0574 0.7650 0.088 Uiso 1 calc R . .
C24 C 1.3635(10) -0.0465(3) 0.6288(11) 0.076(4) Uani 1 d . . .
H24A H 1.4064 -0.0676 0.6191 0.091 Uiso 1 calc R . .
C25 C 1.3414(10) -0.0220(4) 0.5568(9) 0.080(4) Uani 1 d . . .
H25A H 1.3689 -0.0266 0.4973 0.096 Uiso 1 calc R . .
C26 C 1.2777(9) 0.0102(3) 0.5693(7) 0.064(3) Uani 1 d . . .
H26A H 1.2640 0.0270 0.5189 0.077 Uiso 1 calc R . .
C31 C 1.0963(8) 0.0776(2) 0.5725(6) 0.037(2) Uani 1 d . . .
C32 C 1.1224(9) 0.1124(3) 0.5408(7) 0.053(3) Uani 1 d . . .
H32A H 1.1804 0.1263 0.5756 0.063 Uiso 1 calc R . .
C33 C 1.0630(10) 0.1268(3) 0.4578(8) 0.069(3) Uani 1 d . . .
H33A H 1.0835 0.1499 0.4361 0.083 Uiso 1 calc R . .
C34 C 0.9765(10) 0.1080(3) 0.4081(8) 0.065(3) Uani 1 d . . .
H34A H 0.9348 0.1185 0.3540 0.078 Uiso 1 calc R . .
C35 C 0.9495(9) 0.0730(4) 0.4375(7) 0.063(3) Uani 1 d . . .
H35A H 0.8903 0.0598 0.4020 0.076 Uiso 1 calc R . .
C36 C 1.0093(8) 0.0571(3) 0.5195(6) 0.051(3) Uani 1 d . . .
H36A H 0.9917 0.0333 0.5384 0.061 Uiso 1 calc R . .
N1 N 1.0728(7) 0.0483(2) 0.7571(5) 0.050(2) Uani 1 d . . .
P2 P 1.1620(2) 0.05829(7) 0.68374(17) 0.0400(6) Uani 1 d . . .
C41 C 0.9460(10) 0.0618(3) 0.9088(7) 0.053(3) Uani 1 d . . .
C42 C 0.8530(12) 0.0755(4) 0.9506(9) 0.092(4) Uani 1 d . . .
H42A H 0.7887 0.0849 0.9121 0.110 Uiso 1 calc R . .
C43 C 0.8545(16) 0.0755(5) 1.0524(11) 0.118(6) Uani 1 d . . .
H43A H 0.7893 0.0835 1.0810 0.142 Uiso 1 calc R . .
C44 C 0.951(2) 0.0640(5) 1.1086(10) 0.125(7) Uani 1 d . . .
H44A H 0.9531 0.0652 1.1757 0.150 Uiso 1 calc R . .
C45 C 1.0450(17) 0.0507(4) 1.0683(9) 0.113(6) Uani 1 d . . .
H45A H 1.1111 0.0430 1.1073 0.136 Uiso 1 calc R . .
C46 C 1.0412(12) 0.0486(3) 0.9682(8) 0.079(4) Uani 1 d . . .
H46A H 1.1036 0.0382 0.9405 0.095 Uiso 1 calc R . .
C51 C 0.8886(9) 0.1021(3) 0.7307(7) 0.052(3) Uani 1 d . . .
C52 C 0.9306(11) 0.1343(3) 0.7744(9) 0.078(4) Uani 1 d . . .
H52A H 0.9816 0.1333 0.8308 0.093 Uiso 1 calc R . .
C53 C 0.8973(13) 0.1681(4) 0.7346(11) 0.092(4) Uani 1 d . . .
H53A H 0.9265 0.1898 0.7635 0.111 Uiso 1 calc R . .
C54 C 0.8224(15) 0.1693(4) 0.6541(12) 0.099(5) Uani 1 d . . .
H54A H 0.7991 0.1921 0.6280 0.119 Uiso 1 calc R . .
C55 C 0.7794(12) 0.1378(5) 0.6094(9) 0.095(5) Uani 1 d . . .
H55A H 0.7280 0.1392 0.5532 0.114 Uiso 1 calc R . .
C56 C 0.8123(10) 0.1039(3) 0.6478(7) 0.069(3) Uani 1 d . . .
H56A H 0.7832 0.0824 0.6178 0.082 Uiso 1 calc R . .
C61 C 0.8418(9) 0.0236(3) 0.7409(7) 0.050(3) Uani 1 d . . .
C62 C 0.7230(10) 0.0269(4) 0.7489(8) 0.079(4) Uani 1 d . . .
H62A H 0.6931 0.0488 0.7709 0.095 Uiso 1 calc R . .
C63 C 0.6491(12) -0.0026(4) 0.7239(9) 0.098(5) Uani 1 d . . .
H63A H 0.5699 -0.0005 0.7310 0.118 Uiso 1 calc R . .
C64 C 0.6894(12) -0.0342(4) 0.6896(8) 0.082(4) Uani 1 d . . .
H64A H 0.6386 -0.0536 0.6727 0.098 Uiso 1 calc R . .
C65 C 0.8051(11) -0.0375(3) 0.6800(7) 0.062(3) Uani 1 d . . .
H65A H 0.8335 -0.0595 0.6572 0.074 Uiso 1 calc R . .
C66 C 0.8809(9) -0.0088(3) 0.7034(6) 0.055(3) Uani 1 d . . .
H66A H 0.9593 -0.0112 0.6939 0.066 Uiso 1 calc R . .
N2 N 0.8767(7) 0.2500(2) 0.2351(6) 0.052(2) Uani 1 d . . .
C71 C 1.0031(9) 0.2470(3) 0.2159(8) 0.070(3) Uani 1 d . . .
H71A H 1.0332 0.2236 0.2418 0.083 Uiso 1 calc R . .
H71B H 1.0060 0.2463 0.1464 0.083 Uiso 1 calc R . .
C72 C 1.0833(9) 0.2769(3) 0.2567(9) 0.080(4) Uani 1 d . . .
H72A H 1.1611 0.2721 0.2408 0.119 Uiso 1 calc R . .
H72B H 1.0833 0.2776 0.3258 0.119 Uiso 1 calc R . .
H72C H 1.0570 0.3002 0.2297 0.119 Uiso 1 calc R . .
C73 C 0.8653(10) 0.2550(3) 0.3413(8) 0.072(3) Uani 1 d . . .
H73A H 0.9007 0.2784 0.3615 0.086 Uiso 1 calc R . .
H73B H 0.7828 0.2566 0.3497 0.086 Uiso 1 calc R . .
C74 C 0.9185(11) 0.2256(4) 0.4077(8) 0.090(4) Uani 1 d . . .
H74A H 0.9070 0.2317 0.4733 0.135 Uiso 1 calc R . .
H74B H 1.0006 0.2240 0.4016 0.135 Uiso 1 calc R . .
H74C H 0.8820 0.2024 0.3908 0.135 Uiso 1 calc R . .
C75 C 0.8145(10) 0.2153(3) 0.2020(8) 0.070(3) Uani 1 d . . .
H75A H 0.7368 0.2159 0.2232 0.085 Uiso 1 calc R . .
H75B H 0.8556 0.1946 0.2340 0.085 Uiso 1 calc R . .
C76 C 0.8027(12) 0.2084(4) 0.0929(9) 0.109(5) Uani 1 d . . .
H76A H 0.7619 0.1857 0.0789 0.164 Uiso 1 calc R . .
H76B H 0.8790 0.2070 0.0711 0.164 Uiso 1 calc R . .
H76C H 0.7599 0.2283 0.0602 0.164 Uiso 1 calc R . .
C77 C 0.8247(10) 0.2837(3) 0.1801(9) 0.082(4) Uani 1 d . . .
H77A H 0.8649 0.3056 0.2064 0.099 Uiso 1 calc R . .
H77B H 0.8393 0.2816 0.1127 0.099 Uiso 1 calc R . .
C78 C 0.6949(11) 0.2888(4) 0.1846(11) 0.122(6) Uani 1 d . . .
H78A H 0.6691 0.3105 0.1493 0.183 Uiso 1 calc R . .
H78B H 0.6795 0.2913 0.2509 0.183 Uiso 1 calc R . .
H78C H 0.6539 0.2677 0.1565 0.183 Uiso 1 calc R . .
C80 C 0.4976 0.0210 0.9650 0.204 Uiso 0.13 d PD . .
H80A H 0.5003 0.0229 0.8959 0.245 Uiso 0.13 d P . .
H80B H 0.4976 0.0458 0.9904 0.245 Uiso 0.13 d P . .
Cl1 Cl 0.6238 -0.0012 1.0155 0.204 Uiso 0.25 d PD . .

loop_
_atom_site_aniso_label
_atom_site_aniso_U_11
_atom_site_aniso_U_22
_atom_site_aniso_U_33
_atom_site_aniso_U_23
_atom_site_aniso_U_13
_atom_site_aniso_U_12
Re 0.0460(2) 0.0460(2) 0.0347(2) -0.0042(2) 0.00823(15) 0.0016(2)
C1 0.044(6) 0.026(5) 0.038(5) -0.004(4) 0.001(4) 0.002(4)
B2 0.054(7) 0.021(6) 0.049(6) -0.010(5) 0.016(5) -0.003(5)
B3 0.080(9) 0.063(9) 0.042(7) 0.008(6) 0.008(6) 0.037(7)
B4 0.050(8) 0.112(13) 0.049(7) -0.029(8) 0.009(6) 0.018(8)
B5 0.046(7) 0.069(10) 0.074(9) -0.034(7) 0.027(6) -0.016(7)
B6 0.081(9) 0.032(7) 0.051(7) -0.004(6) 0.022(7) 0.001(6)
B7 0.047(7) 0.031(6) 0.058(7) -0.006(5) 0.004(6) 0.007(5)
B8 0.053(8) 0.096(11) 0.025(6) -0.012(6) 0.009(5) 0.012(7)
B9 0.057(8) 0.056(8) 0.051(7) -0.018(6) 0.015(6) -0.010(6)
B10 0.056(7) 0.042(7) 0.037(6) 0.002(5) 0.023(5) 0.009(6)
C2 0.069(8) 0.071(9) 0.057(7) -0.011(6) 0.020(6) -0.015(7)
O2 0.167(10) 0.076(7) 0.094(7) -0.036(5) 0.031(6) -0.047(7)
C3 0.072(8) 0.022(5) 0.049(6) 0.015(4) 0.007(5) 0.003(5)
O3 0.061(5) 0.068(6) 0.084(5) 0.000(4) 0.024(4) 0.024(4)
C4 0.043(6) 0.051(7) 0.064(7) -0.016(6) 0.005(5) 0.000(5)
O4 0.090(6) 0.105(7) 0.053(5) 0.029(5) 0.020(4) 0.004(5)
C5 0.058(7) 0.055(8) 0.056(7) -0.008(6) -0.011(5) 0.017(6)
C6 0.054(7) 0.114(11) 0.049(7) 0.016(7) 0.005(6) 0.025(7)
C7 0.095(11) 0.167(17) 0.044(8) 0.030(9) 0.022(8) 0.071(11)
C8 0.124(15) 0.16(2) 0.110(14) -0.065(14) -0.059(12) 0.049(14)
C9 0.29(3) 0.083(13) 0.26(2) -0.004(15) -0.22(2) -0.005(16)
C10 0.152(15) 0.069(10) 0.165(15) -0.001(10) -0.106(12) -0.006(10)
P1 0.0571(17) 0.0400(16) 0.0371(14) -0.0014(11) 0.0106(12) 0.0029(13)
C11 0.057(8) 0.031(6) 0.061(7) 0.005(5) -0.014(6) 0.002(5)
C12 0.056(8) 0.062(8) 0.109(10) -0.019(7) 0.002(7) -0.005(7)
C13 0.064(10) 0.071(10) 0.156(15) 0.009(10) -0.005(10) -0.018(7)
C14 0.090(12) 0.092(12) 0.135(15) 0.005(11) -0.049(11) -0.025(10)
C15 0.145(15) 0.081(11) 0.073(9) -0.001(8) -0.031(10) -0.040(11)
C16 0.100(10) 0.066(8) 0.065(8) -0.002(7) -0.015(7) -0.031(8)
C21 0.045(6) 0.034(6) 0.045(6) -0.009(5) -0.001(5) 0.004(5)
C22 0.058(7) 0.048(7) 0.058(7) 0.008(6) 0.002(5) 0.008(6)
C23 0.059(8) 0.048(8) 0.109(11) 0.003(7) -0.013(7) 0.012(6)
C24 0.051(7) 0.054(8) 0.122(12) -0.020(8) 0.002(8) 0.005(6)
C25 0.076(9) 0.087(10) 0.082(9) -0.027(8) 0.032(7) 0.013(8)
C26 0.067(8) 0.069(8) 0.057(7) -0.011(6) 0.009(6) 0.014(6)
C31 0.041(6) 0.037(6) 0.034(5) -0.002(4) 0.009(4) 0.003(5)
C32 0.061(7) 0.047(7) 0.049(6) 0.011(5) 0.001(5) -0.007(5)
C33 0.078(9) 0.057(8) 0.071(8) 0.026(6) 0.004(7) -0.003(7)
C34 0.059(8) 0.081(9) 0.054(7) 0.022(7) 0.001(6) 0.015(7)
C35 0.042(6) 0.102(10) 0.043(6) -0.004(6) -0.007(5) 0.001(6)
C36 0.055(7) 0.059(7) 0.040(6) -0.002(5) 0.006(5) -0.005(6)
N1 0.051(5) 0.058(6) 0.042(5) 0.007(4) 0.008(4) 0.011(4)
P2 0.0456(15) 0.0357(15) 0.0382(14) -0.0007(11) 0.0027(11) 0.0016(12)
C41 0.074(8) 0.042(6) 0.047(6) -0.009(5) 0.021(6) -0.005(6)
C42 0.093(10) 0.119(12) 0.066(9) -0.019(8) 0.028(7) 0.007(9)
C43 0.139(16) 0.153(16) 0.071(11) -0.029(10) 0.050(10) -0.015(12)
C44 0.23(2) 0.115(14) 0.040(9) -0.010(9) 0.039(12) -0.007(14)
C45 0.207(19) 0.092(12) 0.038(8) 0.001(7) 0.001(9) 0.017(11)
C46 0.122(11) 0.066(9) 0.048(8) 0.010(6) 0.012(7) 0.014(8)
C51 0.057(7) 0.053(7) 0.049(6) 0.001(5) 0.016(5) 0.015(6)
C52 0.092(9) 0.047(8) 0.088(9) 0.001(7) -0.016(7) 0.007(7)
C53 0.126(13) 0.052(9) 0.098(11) 0.015(8) 0.010(9) 0.015(8)
C54 0.144(15) 0.064(10) 0.096(12) 0.025(9) 0.045(11) 0.053(10)
C55 0.109(11) 0.120(13) 0.053(8) 0.021(9) 0.003(7) 0.070(10)
C56 0.077(8) 0.079(9) 0.049(7) -0.006(6) -0.001(6) 0.029(7)
C61 0.069(8) 0.036(6) 0.047(6) -0.010(5) 0.015(5) -0.001(5)
C62 0.061(8) 0.086(10) 0.095(9) -0.034(7) 0.026(7) -0.005(7)
C63 0.072(9) 0.128(14) 0.101(10) -0.043(9) 0.036(8) -0.039(9)
C64 0.099(11) 0.077(10) 0.073(8) -0.018(7) 0.024(7) -0.043(8)
C65 0.082(9) 0.053(7) 0.051(6) 0.002(5) 0.012(6) -0.016(7)
C66 0.061(7) 0.063(8) 0.041(6) 0.008(5) 0.006(5) -0.009(6)
N2 0.048(5) 0.049(5) 0.064(5) 0.007(4) 0.027(4) 0.000(4)
C71 0.050(6) 0.075(8) 0.088(8) 0.000(7) 0.028(6) -0.003(7)
C72 0.055(8) 0.079(9) 0.108(10) 0.011(7) 0.024(7) -0.009(7)
C73 0.066(8) 0.071(9) 0.082(9) 0.010(7) 0.026(6) -0.003(6)
C74 0.098(10) 0.098(11) 0.075(8) 0.022(8) 0.007(7) -0.017(8)
C75 0.071(8) 0.072(8) 0.073(8) -0.003(6) 0.029(6) -0.018(7)
C76 0.107(11) 0.134(13) 0.090(10) -0.025(9) 0.029(8) -0.067(10)
C77 0.077(9) 0.082(9) 0.090(9) 0.039(7) 0.018(7) 0.017(7)
C78 0.068(9) 0.114(13) 0.187(16) 0.084(11) 0.026(9) 0.028(9)

loop_
_geom_bond_atom_site_label_1
_geom_bond_atom_site_label_2
_geom_bond_distance
_geom_bond_site_symmetry_2
_geom_bond_publ_flag
Re C3 1.904(11) . ?
Re C2 1.915(12) . ?
Re C4 1.930(12) . ?
Re B4 2.210(12) . ?
Re C1 2.226(8) . ?
Re B5 2.477(11) . ?
Re B3 2.492(11) . ?
Re B6 2.512(11) . ?
Re B2 2.525(10) . ?
C1 C5 1.490(12) . ?
C1 B6 1.575(14) . ?
C1 B2 1.599(13) . ?
C1 B7 1.661(13) . ?
B2 B7 1.765(14) . ?
B2 B10 1.775(14) . ?
B2 B3 1.895(16) . ?
B3 B4 1.725(19) . ?
B3 B10 1.788(15) . ?
B3 B8 1.799(18) . ?
B4 B5 1.657(18) . ?
B4 B8 1.710(15) . ?
B5 B9 1.777(15) . ?
B5 B8 1.780(17) . ?
B5 B6 1.868(17) . ?
B6 B9 1.796(15) . ?
B6 B7 1.811(15) . ?
B7 B10 1.720(15) . ?
B7 B9 1.740(15) . ?
B8 B9 1.727(17) . ?
B8 B10 1.759(16) . ?
B9 B10 1.798(16) . ?
C2 O2 1.147(12) . ?
C3 O3 1.173(11) . ?
C4 O4 1.158(11) . ?
C5 C10 1.356(16) . ?
C5 C6 1.367(14) . ?
C6 C7 1.387(16) . ?
C7 C8 1.31(2) . ?
C8 C9 1.37(3) . ?
C9 C10 1.376(18) . ?
P1 N1 1.589(8) . ?
P1 C41 1.785(10) . ?
P1 C61 1.789(10) . ?
P1 C51 1.808(10) . ?
C11 C12 1.372(14) . ?
C11 C16 1.379(14) . ?
C11 P2 1.815(10) . ?
C12 C13 1.384(16) . ?
C13 C14 1.385(19) . ?
C14 C15 1.368(19) . ?
C15 C16 1.388(16) . ?
C21 C22 1.382(12) . ?
C21 C26 1.386(12) . ?
C21 P2 1.784(9) . ?
C22 C23 1.393(14) . ?
C23 C24 1.347(15) . ?
C24 C25 1.340(16) . ?
C25 C26 1.401(15) . ?
C31 C32 1.383(12) . ?
C31 C36 1.395(12) . ?
C31 P2 1.789(9) . ?
C32 C33 1.379(13) . ?
C33 C34 1.338(14) . ?
C34 C35 1.382(14) . ?
C35 C36 1.393(13) . ?
N1 P2 1.562(8) . ?
C41 C42 1.364(14) . ?
C41 C46 1.386(14) . ?
C42 C43 1.412(17) . ?
C43 C44 1.36(2) . ?
C44 C45 1.36(2) . ?
C45 C46 1.388(15) . ?
C51 C56 1.375(13) . ?
C51 C52 1.380(14) . ?
C52 C53 1.382(15) . ?
C53 C54 1.339(18) . ?
C54 C55 1.371(19) . ?
C55 C56 1.379(16) . ?
C61 C66 1.379(13) . ?
C61 C62 1.388(14) . ?
C62 C63 1.391(16) . ?
C63 C64 1.341(17) . ?
C64 C65 1.357(15) . ?
C65 C66 1.376(13) . ?
N2 C75 1.494(12) . ?
N2 C73 1.505(12) . ?
N2 C71 1.510(11) . ?
N2 C77 1.532(12) . ?
C71 C72 1.498(14) . ?
C73 C74 1.498(14) . ?
C75 C76 1.527(15) . ?
C77 C78 1.513(15) . ?
C80 Cl1 1.6188 3_657 ?
C80 Cl1 1.7442 . ?
Cl1 C80 1.6188 3_657 ?
